data_4101398
loop_
_publ_author_name
'Wakahara, Takatsugu'
'Nikawa, Hidefumi'
'Kikuchi, Takashi'
'Nakahodo, Tsukasa'
'Rahman, G M Aminur'
'Tsuchiya, Takahiro'
'Maeda, Yutaka'
'Akasaka, Takeshi'
'Yoza, Kenji'
'Horn, Ernst'
'Yamamoto, Kazunori'
'Mizorogi, Naomi'
'Slanina, Zdenek'
'Nagase, Shigeru'

_publ_section_title
;
 La@C72 having a non-IPR carbon cage.
;
_journal_issue 44
_journal_name_full 'Journal of the American Chemical Society'
_journal_page_first 14228
_journal_page_last 14229
_journal_paper_doi 10.1021/ja064751y
_journal_volume 128
_journal_year 2006
_chemical_formula_moiety 'C79 H3 Cl2 La S2'
_chemical_formula_sum 'C79 H3 Cl2 La S2'
_chemical_formula_weight 1225.74
_space_group_IT_number 14
_symmetry_cell_setting monoclinic
_symmetry_Int_Tables_number 14
_symmetry_space_group_name_Hall '-P 2ybc'
_symmetry_space_group_name_H-M 'P 1 21/c 1'
_atom_sites_solution_hydrogens geom
_atom_sites_solution_primary direct
_atom_sites_solution_secondary difmap
_audit_creation_method SHELXL-97
_cell_angle_alpha 90.00
_cell_angle_beta 104.04(13)
_cell_angle_gamma 90.00
_cell_formula_units_Z 4
_cell_length_a 13.54(3)
_cell_length_b 14.31(2)
_cell_length_c 21.24(5)
_cell_measurement_reflns_used 46144
_cell_measurement_temperature 213
_cell_measurement_theta_max 87.44
_cell_measurement_theta_min 2.76
_cell_volume 3990(15)
_computing_cell_refinement PROCESS-AUTO
_computing_data_collection PROCESS-AUTO
_computing_data_reduction CrystalStructure
_computing_molecular_graphics 'Bruker SHELXTL'
_computing_publication_material 'Bruker SHELXTL'
_computing_structure_refinement 'SHELXL-97 (Sheldrick, 1997)'
_computing_structure_solution 'SHELXS-97 (Sheldrick, 1990)'
_diffrn_ambient_temperature 213
_diffrn_measured_fraction_theta_full 0.527
_diffrn_measured_fraction_theta_max 0.527
_diffrn_measurement_device_type IPDSC
_diffrn_radiation_monochromator Si(111)
_diffrn_radiation_probe x-ray
_diffrn_radiation_type 'Sr K\a'
_diffrn_radiation_wavelength 0.68889
_diffrn_reflns_av_R_equivalents 0.0211
_diffrn_reflns_av_sigmaI/netI 0.0195
_diffrn_reflns_limit_h_max 14
_diffrn_reflns_limit_h_min -13
_diffrn_reflns_limit_k_max 28
_diffrn_reflns_limit_k_min -20
_diffrn_reflns_limit_l_max 42
_diffrn_reflns_limit_l_min -41
_diffrn_reflns_number 48136
_diffrn_reflns_theta_full 44.03
_diffrn_reflns_theta_max 44.03
_diffrn_reflns_theta_min 1.92
_diffrn_source synchrotron
_exptl_absorpt_coefficient_mu 1.376
_exptl_absorpt_correction_T_max 0.8633
_exptl_absorpt_correction_T_min 0.8306
_exptl_absorpt_correction_type none
_exptl_crystal_colour Black
_exptl_crystal_density_diffrn 2.040
_exptl_crystal_density_method 'not measured'
_exptl_crystal_description Block
_exptl_crystal_F_000 2400
_exptl_crystal_size_max 0.14
_exptl_crystal_size_mid 0.12
_exptl_crystal_size_min 0.11
_refine_diff_density_max 1.842
_refine_diff_density_min -0.761
_refine_diff_density_rms 0.101
_refine_ls_extinction_method none
_refine_ls_goodness_of_fit_ref 1.175
_refine_ls_hydrogen_treatment mixed
_refine_ls_matrix_type full
_refine_ls_number_parameters 1003
_refine_ls_number_reflns 18100
_refine_ls_number_restraints 241
_refine_ls_restrained_S_all 1.167
_refine_ls_R_factor_all 0.0564
_refine_ls_R_factor_gt 0.0467
_refine_ls_shift/su_max 0.001
_refine_ls_shift/su_mean 0.000
_refine_ls_structure_factor_coef Fsqd
_refine_ls_weighting_details 'calc w=1/[\s^2^(Fo^2^)+(0.0549P)^2^+3.8427P] where P=(Fo^2^+2Fc^2^)/3'
_refine_ls_weighting_scheme calc
_refine_ls_wR_factor_gt 0.1299
_refine_ls_wR_factor_ref 0.1334
_reflns_number_gt 14888
_reflns_number_total 18100
_reflns_threshold_expression >2sigma(I)
_cod_data_source_file ja064751ysi20060705_034948.cif
_cod_data_source_block kek-lac72-60
_cod_original_sg_symbol_H-M 'P 21/c'
_cod_database_code 4101398

loop_
_symmetry_equiv_pos_as_xyz
'x, y, z'
'-x, y+1/2, -z+1/2'
'-x, -y, -z'
'x, -y-1/2, z-1/2'

loop_
_atom_site_label
_atom_site_type_symbol
_atom_site_fract_x
_atom_site_fract_y
_atom_site_fract_z
_atom_site_U_iso_or_equiv
_atom_site_adp_type
_atom_site_occupancy
_atom_site_symmetry_multiplicity
_atom_site_calc_flag
_atom_site_refinement_flags
_atom_site_disorder_assembly
_atom_site_disorder_group
La1 La 0.193227(14) 0.361977(8) 0.395307(5) 0.02367(6) Uani 0.9290(6) 1 d P A 1
La2 La 0.22211(18) 0.40593(11) 0.34698(8) 0.0225(4) Uiso 0.0710(6) 1 d P A 2
C1 C 0.1831(2) 0.55123(15) 0.44772(10) 0.0264(7) Uani 0.9290(6) 1 d PD A 3
C2 C 0.1408(2) 0.54572(15) 0.37168(10) 0.0273(7) Uani 0.9290(6) 1 d PD A 3
C3 C 0.0501(3) 0.49080(17) 0.35567(12) 0.0299(8) Uani 0.9290(6) 1 d PD A 3
C4 C 0.0351(3) 0.4497(2) 0.41489(13) 0.0332(8) Uani 0.9290(6) 1 d PD A 3
C5 C 0.1192(3) 0.47351(18) 0.46778(12) 0.0305(8) Uani 0.9290(6) 1 d PD A 3
C6 C 0.1526(3) 0.39022(18) 0.50401(11) 0.0310(8) Uani 0.9290(6) 1 d PD A 3
C7 C 0.0824(3) 0.3134(2) 0.47460(14) 0.0323(8) Uani 0.9290(6) 1 d PD A 3
C8 C 0.0127(3) 0.3530(2) 0.41836(17) 0.0386(9) Uani 0.9290(6) 1 d PD A 3
C9 C -0.0160(3) 0.3000(2) 0.35972(16) 0.0381(9) Uani 0.9290(6) 1 d PD A 3
C10 C -0.0141(3) 0.3422(2) 0.29992(14) 0.0350(8) Uani 0.9290(6) 1 d PD A 3
C11 C 0.0228(3) 0.43580(19) 0.29732(13) 0.0366(9) Uani 0.9290(6) 1 d PD A 3
C12 C 0.0746(3) 0.45434(17) 0.24984(11) 0.0318(8) Uani 0.9290(6) 1 d PD A 3
C13 C 0.1601(3) 0.51602(15) 0.26269(10) 0.0313(8) Uani 0.9290(6) 1 d PD A 3
C14 C 0.2033(3) 0.55086(13) 0.32669(10) 0.0279(7) Uani 0.9290(6) 1 d PD A 3
C15 C 0.3129(3) 0.54431(13) 0.35063(10) 0.0273(7) Uani 0.9290(6) 1 d PD A 3
C16 C 0.3512(2) 0.51791(14) 0.41747(10) 0.0241(7) Uani 0.9290(6) 1 d PD A 3
C17 C 0.2898(2) 0.51073(14) 0.46141(9) 0.0222(6) Uani 0.9290(6) 1 d PD A 3
C18 C 0.3255(2) 0.43248(15) 0.50350(9) 0.0246(7) Uani 0.9290(6) 1 d PD A 3
C19 C 0.2589(3) 0.36949(16) 0.52592(10) 0.0309(8) Uani 0.9290(6) 1 d PD A 3
C20 C 0.2900(3) 0.27451(17) 0.53120(10) 0.0328(9) Uani 0.9290(6) 1 d PD A 3
C21 C 0.2166(3) 0.19795(18) 0.51122(12) 0.0368(9) Uani 0.9290(6) 1 d PD A 3
C22 C 0.1177(3) 0.2182(2) 0.47381(15) 0.0389(9) Uani 0.9290(6) 1 d PD A 3
C23 C 0.0771(3) 0.1607(2) 0.41559(16) 0.0379(9) Uani 0.9290(6) 1 d PD A 3
C24 C 0.0152(3) 0.2047(2) 0.35914(16) 0.0376(9) Uani 0.9290(6) 1 d PD A 3
C25 C 0.0269(3) 0.1852(2) 0.29600(16) 0.0365(9) Uani 0.9290(6) 1 d PD A 3
C26 C 0.0115(3) 0.2703(2) 0.25938(16) 0.0356(9) Uani 0.9290(6) 1 d PD A 3
C27 C 0.0657(3) 0.28896(18) 0.21242(11) 0.0341(8) Uani 0.9290(6) 1 d PD A 3
C28 C 0.0887(3) 0.38467(18) 0.20322(11) 0.0347(9) Uani 0.9290(6) 1 d PD A 3
C29 C 0.1755(3) 0.41088(17) 0.18251(10) 0.0368(9) Uani 0.9290(6) 1 d PD A 3
C30 C 0.2221(3) 0.49042(15) 0.22067(10) 0.0355(9) Uani 0.9290(6) 1 d PD A 3
C31 C 0.3267(3) 0.49438(15) 0.24117(12) 0.0355(9) Uani 0.9290(6) 1 d PD A 3
C32 C 0.3734(3) 0.51615(15) 0.30899(12) 0.0328(8) Uani 0.9290(6) 1 d PD A 3
C33 C 0.4617(3) 0.45714(17) 0.32957(14) 0.0316(8) Uani 0.9290(6) 1 d PD A 3
C34 C 0.4856(3) 0.4146(2) 0.39146(13) 0.0287(8) Uani 0.9290(6) 1 d PD A 3
C35 C 0.4307(2) 0.45000(16) 0.43494(13) 0.0227(7) Uani 0.9290(6) 1 d PD A 3
C36 C 0.4136(3) 0.39606(18) 0.48664(12) 0.0264(7) Uani 0.9290(6) 1 d PD A 3
C37 C 0.4458(3) 0.30147(18) 0.49533(14) 0.0306(8) Uani 0.9290(6) 1 d PD A 3
C38 C 0.3854(3) 0.24273(16) 0.52379(11) 0.0348(9) Uani 0.9290(6) 1 d PD A 3
C39 C 0.3768(3) 0.14507(17) 0.50827(11) 0.0390(10) Uani 0.9290(6) 1 d PD A 3
C40 C 0.2735(3) 0.11860(18) 0.49833(12) 0.0411(10) Uani 0.9290(6) 1 d PD A 3
C41 C 0.2296(3) 0.05784(17) 0.44717(13) 0.0416(10) Uani 0.9290(6) 1 d PD A 3
C42 C 0.1332(4) 0.08254(19) 0.40392(15) 0.0421(10) Uani 0.9290(6) 1 d PD A 3
C43 C 0.1371(3) 0.05704(18) 0.33880(14) 0.0388(9) Uani 0.9290(6) 1 d PD A 3
C44 C 0.0944(3) 0.11469(19) 0.28495(14) 0.0333(8) Uani 0.9290(6) 1 d PD A 3
C45 C 0.1443(3) 0.12730(16) 0.23377(12) 0.0337(9) Uani 0.9290(6) 1 d PD A 3
C46 C 0.1312(3) 0.21564(17) 0.19728(11) 0.0328(8) Uani 0.9290(6) 1 d PD A 3
C47 C 0.2099(3) 0.24436(17) 0.16882(10) 0.0306(8) Uani 0.9290(6) 1 d PD A 3
C48 C 0.2348(3) 0.34286(18) 0.16360(10) 0.0357(9) Uani 0.9290(6) 1 d PD A 3
C49 C 0.3419(3) 0.35243(18) 0.17945(12) 0.0364(9) Uani 0.9290(6) 1 d PD A 3
C50 C 0.3883(3) 0.42549(18) 0.22039(13) 0.0350(9) Uani 0.9290(6) 1 d PD A 3
C51 C 0.4729(3) 0.40448(19) 0.27440(15) 0.0329(8) Uani 0.9290(6) 1 d PD A 3
C52 C 0.5148(3) 0.3159(2) 0.28334(16) 0.0333(8) Uani 0.9290(6) 1 d PD A 3
C53 C 0.5452(3) 0.2746(2) 0.34675(16) 0.0362(9) Uani 0.9290(6) 1 d PD A 3
C54 C 0.5254(3) 0.3195(2) 0.40166(15) 0.0334(8) Uani 0.9290(6) 1 d PD A 3
C55 C 0.5048(3) 0.2620(2) 0.45324(13) 0.0322(8) Uani 0.9290(6) 1 d PD A 3
C56 C 0.5053(4) 0.1631(2) 0.44672(15) 0.0382(10) Uani 0.9290(6) 1 d PD A 3
C57 C 0.4375(3) 0.1061(2) 0.47231(13) 0.0403(10) Uani 0.9290(6) 1 d PD A 3
C58 C 0.3947(3) 0.03465(17) 0.42432(13) 0.0403(10) Uani 0.9290(6) 1 d PD A 3
C59 C 0.2922(3) 0.01490(15) 0.41099(13) 0.0415(10) Uani 0.9290(6) 1 d PD A 3
C60 C 0.2335(3) 0.01122(15) 0.34387(13) 0.0371(9) Uani 0.9290(6) 1 d PD A 3
C61 C 0.2796(3) 0.01940(15) 0.29389(13) 0.0349(8) Uani 0.9290(6) 1 d PD A 3
C62 C 0.2342(3) 0.07446(15) 0.23708(11) 0.0305(8) Uani 0.9290(6) 1 d PD A 3
C63 C 0.3146(3) 0.10949(16) 0.21258(11) 0.0326(8) Uani 0.9290(6) 1 d PD A 3
C64 C 0.3026(3) 0.19353(17) 0.17875(11) 0.0332(8) Uani 0.9290(6) 1 d PD A 3
C65 C 0.3860(3) 0.25964(19) 0.18843(12) 0.0352(9) Uani 0.9290(6) 1 d PD A 3
C66 C 0.4731(3) 0.2423(2) 0.23728(15) 0.0331(8) Uani 0.9290(6) 1 d PD A 3
C67 C 0.4866(3) 0.1547(2) 0.27209(15) 0.0358(9) Uani 0.9290(6) 1 d PD A 3
C68 C 0.5358(3) 0.1739(2) 0.33982(16) 0.0391(9) Uani 0.9290(6) 1 d PD A 3
C69 C 0.5155(3) 0.1203(2) 0.38785(15) 0.0374(9) Uani 0.9290(6) 1 d PD A 3
C70 C 0.4448(3) 0.04319(17) 0.37262(13) 0.0372(9) Uani 0.9290(6) 1 d PD A 3
C71 C 0.3888(3) 0.03085(16) 0.30816(13) 0.0313(8) Uani 0.9290(6) 1 d PD A 3
C72 C 0.4107(3) 0.08738(17) 0.25765(12) 0.0336(8) Uani 0.9290(6) 1 d PD A 3
C1B C 0.1727(3) 0.64849(15) 0.47508(11) 0.0267(7) Uani 0.9290(6) 1 d PD A 3
C2B C 0.1337(3) 0.72322(17) 0.43391(12) 0.0331(9) Uani 0.9290(6) 1 d PD A 3
H2B H 0.1133 0.7123 0.3885 0.040 Uiso 0.9290(6) 1 calc PR A 3
C3B C 0.1235(3) 0.81262(17) 0.45697(13) 0.0343(10) Uani 0.9290(6) 1 d PD A 3
H3B H 0.0970 0.8621 0.4279 0.041 Uiso 0.9290(6) 1 calc PR A 3
C4B C 0.1527(3) 0.82798(16) 0.52271(13) 0.0317(10) Uani 0.9290(6) 1 d PD A 3
C5B C 0.1942(4) 0.75667(17) 0.56540(12) 0.0311(8) Uani 0.9290(6) 1 d PD A 3
H5B H 0.2175 0.7690 0.6105 0.037 Uiso 0.9290(6) 1 calc PR A 3
C6B C 0.2013(3) 0.66745(16) 0.54148(11) 0.0276(7) Uani 0.9290(6) 1 d PD A 3
Cl1 Cl 0.24280(7) 0.57964(5) 0.59814(3) 0.0331(2) Uani 0.9290(6) 1 d PD A 3
Cl2 Cl 0.13925(10) 0.93741(5) 0.55420(5) 0.0470(3) Uani 0.9290(6) 1 d PD A 3
C1X C 0.1917(11) 0.5602(8) 0.4314(4) 0.0352(11) Uiso 0.0710(6) 1 d PD A 4
C2X C 0.1120(15) 0.4795(8) 0.4308(5) 0.0352(11) Uiso 0.0710(6) 1 d PD A 4
C3X C 0.0438(13) 0.4720(10) 0.3682(5) 0.0352(11) Uiso 0.0710(6) 1 d PD A 4
C4X C 0.0790(10) 0.5343(10) 0.3246(5) 0.0352(11) Uiso 0.0710(6) 1 d PD A 4
C5X C 0.1732(12) 0.5763(11) 0.3581(4) 0.0352(11) Uiso 0.0710(6) 1 d PD A 4
C6X C 0.2405(10) 0.5761(12) 0.3156(6) 0.0352(11) Uiso 0.0710(6) 1 d PD A 4
C7X C 0.1856(11) 0.5323(11) 0.2534(6) 0.0352(11) Uiso 0.0710(6) 1 d PD A 4
C8X C 0.0865(10) 0.5058(8) 0.2618(5) 0.0352(11) Uiso 0.0710(6) 1 d PD A 4
C9X C 0.0434(12) 0.4179(7) 0.2375(5) 0.0352(11) Uiso 0.0710(6) 1 d PD A 4
C10X C 0.0000(12) 0.3593(9) 0.2769(6) 0.0352(11) Uiso 0.0710(6) 1 d PD A 4
C11X C 0.0021(15) 0.3833(8) 0.3429(5) 0.0352(11) Uiso 0.0710(6) 1 d PD A 4
C12X C 0.0116(15) 0.3090(7) 0.3859(7) 0.0352(11) Uiso 0.0710(6) 1 d PD A 4
C13X C 0.0729(18) 0.3190(8) 0.4505(8) 0.0352(11) Uiso 0.0710(6) 1 d PD A 4
C14X C 0.1370(12) 0.3986(10) 0.4706(6) 0.0352(11) Uiso 0.0710(6) 1 d PD A 4
C15X C 0.2424(11) 0.3824(9) 0.5041(11) 0.0352(11) Uiso 0.0710(6) 1 d PD A 4
C16X C 0.3183(15) 0.4415(14) 0.4876(12) 0.0352(11) Uiso 0.0710(6) 1 d PD A 4
C17X C 0.2988(14) 0.5203(18) 0.4477(9) 0.0352(11) Uiso 0.0710(6) 1 d PD A 4
C18X C 0.3735(14) 0.523(2) 0.4096(9) 0.0352(11) Uiso 0.0710(6) 1 d PD A 4
C19X C 0.3444(12) 0.5502(14) 0.3425(6) 0.0352(11) Uiso 0.0710(6) 1 d PD A 4
C20X C 0.3971(13) 0.5025(17) 0.3020(9) 0.0352(11) Uiso 0.0710(6) 1 d PD A 4
C21X C 0.3459(11) 0.4719(10) 0.2361(8) 0.0352(11) Uiso 0.0710(6) 1 d PD A 4
C22X C 0.2386(10) 0.4739(10) 0.2166(9) 0.0352(11) Uiso 0.0710(6) 1 d PD A 4
C23X C 0.1860(11) 0.3904(10) 0.1839(8) 0.0352(11) Uiso 0.0710(6) 1 d PD A 4
C24X C 0.0928(14) 0.3618(9) 0.1986(8) 0.0352(11) Uiso 0.0710(6) 1 d PD A 4
C25X C 0.0701(18) 0.2673(8) 0.2090(10) 0.0352(11) Uiso 0.0710(6) 1 d PD A 4
C26X C 0.0144(16) 0.2647(8) 0.2584(9) 0.0352(11) Uiso 0.0710(6) 1 d PD A 4
C27X C 0.0262(17) 0.1912(9) 0.3030(6) 0.0352(11) Uiso 0.0710(6) 1 d PD A 4
C28X C 0.0139(13) 0.2120(9) 0.3664(6) 0.0352(11) Uiso 0.0710(6) 1 d PD A 4
C29X C 0.0660(12) 0.1624(7) 0.4214(7) 0.0352(11) Uiso 0.0710(6) 1 d PD A 4
C30X C 0.1065(11) 0.2286(8) 0.4729(6) 0.0352(11) Uiso 0.0710(6) 1 d PD A 4
C31X C 0.2021(12) 0.2134(9) 0.5124(6) 0.0352(11) Uiso 0.0710(6) 1 d PD A 4
C32X C 0.2732(14) 0.2917(8) 0.5251(14) 0.0352(11) Uiso 0.0710(6) 1 d PD A 4
C33X C 0.3721(13) 0.2566(12) 0.5229(15) 0.0352(11) Uiso 0.0710(6) 1 d PD A 4
C34X C 0.440(2) 0.3058(16) 0.494(2) 0.0352(11) Uiso 0.0710(6) 1 d PD A 4
C35X C 0.411(2) 0.3998(19) 0.480(2) 0.0352(11) Uiso 0.0710(6) 1 d PD A 4
C36X C 0.445(2) 0.4496(15) 0.4320(18) 0.0352(11) Uiso 0.0710(6) 1 d PD A 4
C37X C 0.499(4) 0.407(3) 0.3902(9) 0.0352(11) Uiso 0.0710(6) 1 d PD A 4
C38X C 0.4787(18) 0.4402(18) 0.3259(7) 0.0352(11) Uiso 0.0710(6) 1 d PD A 4
C39X C 0.4878(18) 0.3793(15) 0.2740(9) 0.0352(11) Uiso 0.0710(6) 1 d PD A 4
C40X C 0.4046(11) 0.3957(14) 0.2203(9) 0.0352(11) Uiso 0.0710(6) 1 d PD A 4
C41X C 0.3543(13) 0.3218(11) 0.1820(11) 0.0352(11) Uiso 0.0710(6) 1 d PD A 4
C42X C 0.2445(14) 0.3172(10) 0.1673(13) 0.0352(11) Uiso 0.0710(6) 1 d PD A 4
C43X C 0.2194(17) 0.2204(11) 0.1744(14) 0.0352(11) Uiso 0.0710(6) 1 d PD A 4
C44X C 0.1387(17) 0.1950(9) 0.2026(9) 0.0352(11) Uiso 0.0710(6) 1 d PD A 4
C45X C 0.1459(12) 0.1145(12) 0.2428(8) 0.0352(11) Uiso 0.0710(6) 1 d PD A 4
C46X C 0.0898(13) 0.1124(15) 0.2941(7) 0.0352(11) Uiso 0.0710(6) 1 d PD A 4
C47X C 0.1307(14) 0.0571(12) 0.3491(6) 0.0352(11) Uiso 0.0710(6) 1 d PD A 4
C48X C 0.1221(13) 0.0843(12) 0.4137(7) 0.0352(11) Uiso 0.0710(6) 1 d PD A 4
C49X C 0.2153(14) 0.0646(9) 0.4586(6) 0.0352(11) Uiso 0.0710(6) 1 d PD A 4
C50X C 0.2586(14) 0.1310(9) 0.5061(10) 0.0352(11) Uiso 0.0710(6) 1 d PD A 4
C51X C 0.3638(12) 0.1574(13) 0.5145(12) 0.0352(11) Uiso 0.0710(6) 1 d PD A 4
C52X C 0.4260(16) 0.110(3) 0.4823(13) 0.0352(11) Uiso 0.0710(6) 1 d PD A 4
C53X C 0.494(4) 0.164(2) 0.4543(17) 0.0352(11) Uiso 0.0710(6) 1 d PD A 4
C54X C 0.508(3) 0.2616(14) 0.4590(13) 0.0352(11) Uiso 0.0710(6) 1 d PD A 4
C55X C 0.530(3) 0.311(2) 0.4041(11) 0.0352(11) Uiso 0.0710(6) 1 d PD A 4
C56X C 0.552(3) 0.2571(11) 0.3528(10) 0.0352(11) Uiso 0.0710(6) 1 d PD A 4
C57X C 0.528(2) 0.2917(9) 0.2877(11) 0.0352(11) Uiso 0.0710(6) 1 d PD A 4
C58X C 0.4830(15) 0.2157(9) 0.2442(8) 0.0352(11) Uiso 0.0710(6) 1 d PD A 4
C59X C 0.3949(18) 0.2310(11) 0.1970(12) 0.0352(11) Uiso 0.0710(6) 1 d PD A 4
C60X C 0.3108(11) 0.1649(16) 0.1853(9) 0.0352(11) Uiso 0.0710(6) 1 d PD A 4
C61X C 0.3183(13) 0.0875(12) 0.2234(7) 0.0352(11) Uiso 0.0710(6) 1 d PD A 4
C62X C 0.2338(12) 0.0576(12) 0.2491(7) 0.0352(11) Uiso 0.0710(6) 1 d PD A 4
C63X C 0.2752(12) 0.0098(12) 0.3075(7) 0.0352(11) Uiso 0.0710(6) 1 d PD A 4
C64X C 0.2244(14) 0.0082(11) 0.3570(6) 0.0352(11) Uiso 0.0710(6) 1 d PD A 4
C65X C 0.2805(12) 0.0165(12) 0.4242(7) 0.0352(11) Uiso 0.0710(6) 1 d PD A 4
C66X C 0.3843(13) 0.0352(17) 0.4373(8) 0.0352(11) Uiso 0.0710(6) 1 d PD A 4
C67X C 0.4381(14) 0.0360(13) 0.3864(6) 0.0352(11) Uiso 0.0710(6) 1 d PD A 4
C68X C 0.511(3) 0.113(3) 0.3990(7) 0.0352(11) Uiso 0.0710(6) 1 d PD A 4
C69X C 0.5365(13) 0.1583(11) 0.3492(7) 0.0352(11) Uiso 0.0710(6) 1 d PD A 4
C70X C 0.4897(13) 0.1331(9) 0.2827(7) 0.0352(11) Uiso 0.0710(6) 1 d PD A 4
C71X C 0.4121(12) 0.0654(11) 0.2702(6) 0.0352(11) Uiso 0.0710(6) 1 d PD A 4
C72X C 0.3853(12) 0.0180(10) 0.3230(7) 0.0352(11) Uiso 0.0710(6) 1 d PD A 4
C1BX C 0.1873(12) 0.6535(6) 0.4656(3) 0.0352(11) Uiso 0.0710(6) 1 d PD A 4
C2BX C 0.165(2) 0.7365(8) 0.4300(4) 0.0352(11) Uiso 0.0710(6) 1 d PD A 4
H2BX H 0.1520 0.7338 0.3840 0.042 Uiso 0.0710(6) 1 calc PR A 4
C3BX C 0.160(4) 0.8226(8) 0.4593(5) 0.0352(11) Uiso 0.0710(6) 1 d PD A 4
H3BX H 0.1441 0.8778 0.4339 0.042 Uiso 0.0710(6) 1 calc PR A 4
C4BX C 0.179(4) 0.8262(7) 0.5257(5) 0.0352(11) Uiso 0.0710(6) 1 d PD A 4
C5BX C 0.199(4) 0.7456(8) 0.5631(4) 0.0352(11) Uiso 0.0710(6) 1 d PD A 4
H5BX H 0.2090 0.7487 0.6089 0.042 Uiso 0.0710(6) 1 calc PR A 4
C6BX C 0.204(4) 0.6604(8) 0.5328(4) 0.0352(11) Uiso 0.0710(6) 1 d PD A 4
Cl1X Cl 0.2348(11) 0.5634(6) 0.5828(4) 0.0352(11) Uiso 0.0710(6) 1 d PD A 4
Cl2X Cl 0.1753(15) 0.9318(6) 0.5648(7) 0.0352(11) Uiso 0.0710(6) 1 d PD A 4
S1 S 0.24771(9) 0.73844(8) 0.74639(4) 0.0545(3) Uani 1 1 d . B 5
S2 S 0.36957(10) 0.71341(6) 0.88719(4) 0.0631(3) Uani 1 1 d . B 5
C1S C 0.3090(3) 0.72576(17) 0.81641(13) 0.0347(8) Uani 1 1 d . B 5

loop_
_atom_site_aniso_label
_atom_site_aniso_U_11
_atom_site_aniso_U_22
_atom_site_aniso_U_33
_atom_site_aniso_U_23
_atom_site_aniso_U_13
_atom_site_aniso_U_12
La1 0.02833(16) 0.02439(5) 0.01853(5) -0.00335(3) 0.00613(6) 0.00068(5)
C1 0.032(2) 0.0261(8) 0.0206(7) -0.0057(6) 0.0046(9) 0.0042(9)
C2 0.033(2) 0.0246(8) 0.0214(7) -0.0044(6) 0.0016(10) 0.0088(9)
C3 0.024(2) 0.0338(10) 0.0290(9) -0.0093(8) 0.0013(11) 0.0089(10)
C4 0.026(2) 0.0403(12) 0.0345(11) -0.0124(9) 0.0090(12) 0.0002(11)
C5 0.034(2) 0.0332(10) 0.0259(9) -0.0094(7) 0.0109(11) 0.0006(10)
C6 0.041(2) 0.0331(10) 0.0229(8) -0.0060(7) 0.0147(11) -0.0051(11)
C7 0.031(2) 0.0418(12) 0.0330(11) -0.0082(9) 0.0249(13) -0.0114(12)
C8 0.031(3) 0.0459(15) 0.0442(15) -0.0158(11) 0.0191(15) -0.0110(13)
C9 0.021(2) 0.0512(16) 0.0440(14) -0.0183(12) 0.0115(14) -0.0082(13)
C10 0.018(2) 0.0457(13) 0.0374(12) -0.0137(10) -0.0001(12) -0.0009(12)
C11 0.032(2) 0.0382(11) 0.0310(10) -0.0097(9) -0.0084(12) 0.0108(11)
C12 0.036(2) 0.0314(9) 0.0217(8) -0.0018(7) -0.0059(10) 0.0118(10)
C13 0.049(2) 0.0231(8) 0.0187(7) 0.0022(6) 0.0014(10) 0.0099(9)
C14 0.043(2) 0.0181(6) 0.0208(7) 0.0003(5) 0.0034(9) 0.0053(8)
C15 0.042(2) 0.0167(6) 0.0243(8) -0.0006(5) 0.0096(10) -0.0011(8)
C16 0.031(2) 0.0183(6) 0.0222(7) -0.0043(5) 0.0049(9) -0.0031(8)
C17 0.0253(19) 0.0217(7) 0.0187(7) -0.0044(5) 0.0032(8) 0.0003(7)
C18 0.031(2) 0.0245(7) 0.0156(6) -0.0040(5) 0.0007(8) 0.0008(8)
C19 0.049(2) 0.0284(9) 0.0143(6) -0.0015(6) 0.0062(10) 0.0001(10)
C20 0.055(3) 0.0282(9) 0.0157(7) 0.0023(6) 0.0100(10) 0.0009(11)
C21 0.064(3) 0.0293(10) 0.0234(8) 0.0026(7) 0.0232(13) -0.0054(12)
C22 0.056(3) 0.0354(12) 0.0351(12) -0.0034(9) 0.0294(15) -0.0163(14)
C23 0.045(3) 0.0359(11) 0.0445(14) -0.0072(10) 0.0325(16) -0.0193(13)
C24 0.028(3) 0.0457(14) 0.0444(14) -0.0154(11) 0.0197(15) -0.0188(13)
C25 0.027(2) 0.0401(12) 0.0434(14) -0.0174(10) 0.0095(13) -0.0154(12)
C26 0.021(2) 0.0419(13) 0.0382(12) -0.0172(10) -0.0039(12) -0.0014(11)
C27 0.037(2) 0.0354(10) 0.0219(8) -0.0080(7) -0.0076(10) 0.0015(11)
C28 0.043(2) 0.0341(10) 0.0188(7) -0.0028(7) -0.0079(11) 0.0103(11)
C29 0.064(3) 0.0291(9) 0.0136(6) 0.0029(6) 0.0014(10) 0.0071(11)
C30 0.066(3) 0.0229(8) 0.0169(7) 0.0054(6) 0.0089(10) 0.0047(10)
C31 0.064(3) 0.0214(8) 0.0251(9) 0.0034(6) 0.0196(12) -0.0039(10)
C32 0.052(3) 0.0197(8) 0.0300(9) -0.0004(6) 0.0165(12) -0.0105(10)
C33 0.036(2) 0.0273(10) 0.0364(11) -0.0060(8) 0.0191(13) -0.0121(10)
C34 0.023(2) 0.0297(10) 0.0337(10) -0.0100(8) 0.0080(11) -0.0083(10)
C35 0.0178(19) 0.0249(8) 0.0251(8) -0.0071(6) 0.0049(9) -0.0051(8)
C36 0.029(2) 0.0257(8) 0.0192(8) -0.0053(6) -0.0040(9) 0.0022(8)
C37 0.037(2) 0.0293(9) 0.0192(7) -0.0027(6) -0.0064(10) 0.0088(9)
C38 0.057(2) 0.0274(9) 0.0147(6) 0.0019(6) -0.0021(10) 0.0084(10)
C39 0.069(3) 0.0255(9) 0.0197(8) 0.0082(6) 0.0042(12) 0.0079(11)
C40 0.077(3) 0.0244(8) 0.0247(9) 0.0079(7) 0.0172(14) -0.0024(12)
C41 0.076(3) 0.0223(8) 0.0322(11) 0.0045(7) 0.0233(15) -0.0104(12)
C42 0.066(3) 0.0278(10) 0.0406(13) -0.0045(9) 0.0291(16) -0.0202(13)
C43 0.056(3) 0.0243(9) 0.0388(12) -0.0079(8) 0.0172(14) -0.0184(11)
C44 0.036(2) 0.0292(9) 0.0359(11) -0.0126(8) 0.0110(12) -0.0150(11)
C45 0.046(2) 0.0264(9) 0.0253(9) -0.0111(7) 0.0014(11) -0.0070(10)
C46 0.041(2) 0.0309(9) 0.0194(7) -0.0091(7) -0.0054(10) 0.0013(10)
C47 0.044(2) 0.0327(10) 0.0138(6) -0.0054(6) 0.0047(9) 0.0005(10)
C48 0.062(3) 0.0299(9) 0.0146(6) 0.0003(6) 0.0090(10) 0.0015(11)
C49 0.061(3) 0.0314(10) 0.0216(8) 0.0002(7) 0.0200(13) -0.0008(12)
C50 0.054(3) 0.0291(9) 0.0306(10) 0.0000(8) 0.0277(14) -0.0088(12)
C51 0.034(3) 0.0327(11) 0.0406(13) -0.0054(9) 0.0269(14) -0.0119(12)
C52 0.025(2) 0.0399(13) 0.0429(14) -0.0104(11) 0.0241(14) -0.0059(12)
C53 0.025(2) 0.0374(12) 0.0451(15) -0.0115(11) 0.0066(14) 0.0023(12)
C54 0.026(2) 0.0354(12) 0.0364(12) -0.0120(9) 0.0020(12) 0.0006(11)
C55 0.030(2) 0.0329(10) 0.0275(9) -0.0075(7) -0.0061(11) 0.0093(10)
C56 0.042(3) 0.0336(10) 0.0310(12) -0.0055(9) -0.0069(13) 0.0179(12)
C57 0.061(3) 0.0260(9) 0.0260(10) 0.0035(7) -0.0040(12) 0.0153(11)
C58 0.067(3) 0.0206(8) 0.0303(10) 0.0040(7) 0.0052(13) 0.0136(11)
C59 0.075(3) 0.0164(7) 0.0333(11) 0.0043(7) 0.0141(14) -0.0013(10)
C60 0.062(3) 0.0164(7) 0.0344(11) -0.0030(7) 0.0153(13) -0.0069(9)
C61 0.054(3) 0.0176(7) 0.0323(10) -0.0063(7) 0.0095(12) -0.0016(9)
C62 0.043(2) 0.0233(8) 0.0241(8) -0.0083(6) 0.0069(11) -0.0045(9)
C63 0.048(2) 0.0258(9) 0.0238(8) -0.0092(7) 0.0080(11) 0.0025(10)
C64 0.052(3) 0.0303(9) 0.0187(7) -0.0074(7) 0.0115(11) -0.0004(11)
C65 0.054(3) 0.0344(11) 0.0250(9) -0.0062(8) 0.0237(13) -0.0026(12)
C66 0.034(3) 0.0379(12) 0.0379(12) -0.0101(9) 0.0292(14) -0.0034(12)
C67 0.037(3) 0.0366(12) 0.0368(12) -0.0113(9) 0.0144(14) 0.0076(12)
C68 0.035(3) 0.0369(12) 0.0436(14) -0.0128(10) 0.0059(14) 0.0112(12)
C69 0.035(3) 0.0354(12) 0.0384(13) -0.0073(10) 0.0015(14) 0.0168(12)
C70 0.050(3) 0.0245(9) 0.0351(11) -0.0019(8) 0.0062(13) 0.0154(11)
C71 0.039(2) 0.0229(8) 0.0334(10) -0.0060(7) 0.0119(12) 0.0082(9)
C72 0.044(2) 0.0279(9) 0.0301(10) -0.0088(7) 0.0117(12) 0.0091(11)
C1B 0.030(2) 0.0266(8) 0.0250(8) -0.0078(6) 0.0085(10) 0.0029(9)
C2B 0.043(3) 0.0279(9) 0.0277(9) -0.0065(7) 0.0065(11) 0.0047(10)
C3B 0.044(3) 0.0266(9) 0.0348(11) -0.0066(8) 0.0146(13) 0.0028(10)
C4B 0.038(3) 0.0243(8) 0.0384(12) -0.0105(8) 0.0199(13) -0.0070(10)
C5B 0.039(2) 0.0295(9) 0.0290(9) -0.0112(7) 0.0166(12) -0.0076(11)
C6B 0.031(2) 0.0282(9) 0.0250(8) -0.0085(7) 0.0091(11) -0.0020(9)
Cl1 0.0399(6) 0.0349(3) 0.0232(2) -0.00525(18) 0.0053(3) 0.0019(3)
Cl2 0.0778(12) 0.0240(2) 0.0494(5) -0.0127(3) 0.0351(5) -0.0103(3)
S1 0.0449(8) 0.0795(6) 0.0335(3) -0.0033(3) -0.0014(4) 0.0000(5)
S2 0.0848(9) 0.0434(4) 0.0429(4) 0.0059(3) -0.0196(4) -0.0097(4)
C1S 0.034(2) 0.0291(9) 0.0388(11) -0.0035(8) 0.0055(12) -0.0045(9)

loop_
_atom_type_symbol
_atom_type_description
_atom_type_scat_dispersion_real
_atom_type_scat_dispersion_imag
_atom_type_scat_source
C C 0.0033 0.0016 'International Tables Vol C Tables 4.2.6.8 and 6.1.1.4'
H H 0.0000 0.0000 'International Tables Vol C Tables 4.2.6.8 and 6.1.1.4'
Cl Cl 0.1484 0.1585 'International Tables Vol C Tables 4.2.6.8 and 6.1.1.4'
S S 0.1246 0.1234 'International Tables Vol C Tables 4.2.6.8 and 6.1.1.4'
La La -0.2871 2.4523 'International Tables Vol C Tables 4.2.6.8 and 6.1.1.4'

loop_
_geom_angle_atom_site_label_1
_geom_angle_atom_site_label_2
_geom_angle_atom_site_label_3
_geom_angle
C17 C1 C1B 116.5(2)
C17 C1 C5 104.2(2)
C1B C1 C5 116.5(3)
C17 C1 C2 105.6(2)
C1B C1 C2 112.98(18)
C5 C1 C2 99.1(2)
C14 C2 C3 119.0(2)
C14 C2 C1 123.8(3)
C3 C2 C1 110.4(3)
C2 C3 C11 122.2(3)
C2 C3 C4 108.1(2)
C11 C3 C4 117.7(3)
C8 C4 C5 109.2(3)
C8 C4 C3 121.1(3)
C5 C4 C3 109.4(3)
C6 C5 C4 108.1(3)
C6 C5 C1 128.9(3)
C4 C5 C1 110.5(3)
C5 C6 C19 120.5(3)
C5 C6 C7 107.7(3)
C19 C6 C7 118.2(3)
C22 C7 C8 120.7(3)
C22 C7 C6 121.5(4)
C8 C7 C6 106.3(3)
C4 C8 C9 119.2(3)
C4 C8 C7 108.6(3)
C9 C8 C7 119.8(3)
C10 C9 C24 109.3(3)
C10 C9 C8 119.8(3)
C24 C9 C8 119.7(3)
C9 C10 C11 121.0(2)
C9 C10 C26 107.1(3)
C11 C10 C26 120.5(4)
C12 C11 C10 116.7(3)
C12 C11 C3 116.8(3)
C10 C11 C3 119.8(3)
C11 C12 C13 120.6(2)
C11 C12 C28 122.6(3)
C13 C12 C28 108.7(3)
C30 C13 C12 107.3(3)
C30 C13 C14 121.3(3)
C12 C13 C14 121.5(3)
C2 C14 C13 116.5(3)
C2 C14 C15 119.1(2)
C13 C14 C15 117.2(3)
C32 C15 C16 114.9(3)
C32 C15 C14 120.2(3)
C16 C15 C14 117.1(3)
C17 C16 C35 108.0(2)
C17 C16 C15 123.2(3)
C35 C16 C15 120.2(3)
C16 C17 C18 107.9(3)
C16 C17 C1 122.5(2)
C18 C17 C1 125.1(3)
C36 C18 C19 119.0(2)
C36 C18 C17 107.7(3)
C19 C18 C17 123.4(3)
C20 C19 C6 118.6(3)
C20 C19 C18 115.4(3)
C6 C19 C18 115.1(2)
C38 C20 C19 124.1(3)
C38 C20 C21 107.5(3)
C19 C20 C21 121.6(3)
C22 C21 C40 122.3(3)
C22 C21 C20 119.5(3)
C40 C21 C20 106.7(4)
C21 C22 C7 117.2(3)
C21 C22 C23 117.9(3)
C7 C22 C23 118.6(3)
C42 C23 C24 115.7(3)
C42 C23 C22 118.9(4)
C24 C23 C22 118.7(3)
C25 C24 C9 107.3(3)
C25 C24 C23 121.9(4)
C9 C24 C23 121.8(3)
C24 C25 C44 121.5(3)
C24 C25 C26 108.1(3)
C44 C25 C26 121.9(4)
C27 C26 C25 121.1(3)
C27 C26 C10 122.4(3)
C25 C26 C10 107.9(4)
C26 C27 C28 116.7(3)
C26 C27 C46 118.1(3)
C28 C27 C46 119.7(4)
C29 C28 C27 121.8(3)
C29 C28 C12 106.8(3)
C27 C28 C12 119.8(3)
C48 C29 C28 119.6(3)
C48 C29 C30 120.7(4)
C28 C29 C30 108.6(3)
C31 C30 C13 120.8(3)
C31 C30 C29 118.9(3)
C13 C30 C29 108.1(3)
C30 C31 C50 120.4(3)
C30 C31 C32 119.2(3)
C50 C31 C32 107.8(3)
C15 C32 C33 123.0(3)
C15 C32 C31 120.2(4)
C33 C32 C31 107.7(3)
C34 C33 C51 119.3(3)
C34 C33 C32 121.4(3)
C51 C33 C32 107.7(3)
C35 C34 C33 114.6(3)
C35 C34 C54 118.1(3)
C33 C34 C54 122.2(3)
C36 C35 C34 121.7(3)
C36 C35 C16 108.6(3)
C34 C35 C16 123.8(3)
C35 C36 C37 121.4(3)
C35 C36 C18 107.6(2)
C37 C36 C18 124.4(3)
C38 C37 C36 115.7(3)
C38 C37 C55 119.8(3)
C36 C37 C55 119.2(3)
C37 C38 C20 119.8(2)
C37 C38 C39 120.5(3)
C20 C38 C39 108.3(3)
C57 C39 C40 120.9(3)
C57 C39 C38 119.9(3)
C40 C39 C38 108.5(3)
C41 C40 C39 119.9(4)
C41 C40 C21 119.4(4)
C39 C40 C21 108.5(3)
C40 C41 C59 119.4(4)
C40 C41 C42 119.2(3)
C59 C41 C42 109.2(3)
C23 C42 C43 121.1(3)
C23 C42 C41 121.7(3)
C43 C42 C41 108.1(4)
C44 C43 C60 120.7(3)
C44 C43 C42 121.6(3)
C60 C43 C42 106.6(3)
C43 C44 C25 115.7(3)
C43 C44 C45 121.0(4)
C25 C44 C45 118.7(3)
C62 C45 C44 117.0(3)
C62 C45 C46 118.4(3)
C44 C45 C46 119.5(3)
C47 C46 C27 116.7(3)
C47 C46 C45 118.0(3)
C27 C46 C45 120.3(3)
C46 C47 C64 121.3(3)
C46 C47 C48 121.8(3)
C64 C47 C48 107.1(3)
C29 C48 C49 119.8(3)
C29 C48 C47 119.8(4)
C49 C48 C47 108.6(3)
C50 C49 C48 119.8(3)
C50 C49 C65 119.5(3)
C48 C49 C65 108.0(3)
C49 C50 C31 119.8(4)
C49 C50 C51 119.1(3)
C31 C50 C51 108.0(3)
C52 C51 C33 119.4(3)
C52 C51 C50 121.4(3)
C33 C51 C50 108.7(3)
C51 C52 C53 121.4(3)
C51 C52 C66 119.5(3)
C53 C52 C66 107.9(3)
C54 C53 C52 121.2(3)
C54 C53 C68 120.3(4)
C52 C53 C68 108.4(3)
C53 C54 C55 118.4(3)
C53 C54 C34 116.0(3)
C55 C54 C34 120.6(4)
C56 C55 C37 117.7(4)
C56 C55 C54 119.0(3)
C37 C55 C54 118.7(3)
C55 C56 C69 121.0(3)
C55 C56 C57 120.8(4)
C69 C56 C57 107.2(3)
C39 C57 C56 120.5(3)
C39 C57 C58 118.9(4)
C56 C57 C58 108.5(3)
C59 C58 C70 120.1(3)
C59 C58 C57 119.8(3)
C70 C58 C57 107.1(3)
C58 C59 C41 120.4(3)
C58 C59 C60 119.5(3)
C41 C59 C60 106.9(4)
C61 C60 C43 118.7(3)
C61 C60 C59 121.1(4)
C43 C60 C59 109.1(3)
C60 C61 C71 119.1(3)
C60 C61 C62 121.0(3)
C71 C61 C62 108.6(3)
C63 C62 C45 121.5(3)
C63 C62 C61 107.0(3)
C45 C62 C61 121.1(3)
C64 C63 C62 119.7(3)
C64 C63 C72 120.2(3)
C62 C63 C72 109.2(3)
C63 C64 C47 120.5(3)
C63 C64 C65 120.1(3)
C47 C64 C65 108.5(3)
C66 C65 C64 118.7(3)
C66 C65 C49 120.6(3)
C64 C65 C49 107.3(4)
C65 C66 C67 121.0(3)
C65 C66 C52 119.5(3)
C67 C66 C52 107.7(3)
C72 C67 C66 119.7(3)
C72 C67 C68 119.0(3)
C66 C67 C68 108.2(3)
C69 C68 C53 120.9(3)
C69 C68 C67 120.6(4)
C53 C68 C67 107.1(3)
C68 C69 C56 119.8(3)
C68 C69 C70 120.5(3)
C56 C69 C70 108.9(4)
C71 C70 C58 119.5(4)
C71 C70 C69 119.0(3)
C58 C70 C69 107.8(3)
C70 C71 C72 119.9(3)
C70 C71 C61 120.1(3)
C72 C71 C61 107.1(3)
C67 C72 C71 120.3(3)
C67 C72 C63 119.4(3)
C71 C72 C63 107.6(4)
C6B C1B C2B 116.9(2)
C6B C1B C1 122.2(2)
C2B C1B C1 120.9(2)
C3B C2B C1B 122.5(3)
C3B C2B H2B 118.7
C1B C2B H2B 118.7
C4B C3B C2B 118.5(2)
C4B C3B H3B 120.7
C2B C3B H3B 120.7
C3B C4B C5B 121.1(2)
C3B C4B Cl2 120.4(2)
C5B C4B Cl2 118.4(2)
C6B C5B C4B 119.4(3)
C6B C5B H5B 120.3
C4B C5B H5B 120.3
C5B C6B C1B 121.5(2)
C5B C6B Cl1 116.9(2)
C1B C6B Cl1 121.6(2)
C17X C1X C1BX 111.4(12)
C17X C1X C5X 101.6(11)
C1BX C1X C5X 109.6(5)
C17X C1X C2X 109.8(15)
C1BX C1X C2X 122.5(7)
C5X C1X C2X 99.1(2)
C14X C2X C3X 119.9(11)
C14X C2X C1X 121.8(14)
C3X C2X C1X 110.4(3)
C2X C3X C11X 121.4(12)
C2X C3X C4X 108.1(3)
C11X C3X C4X 117.7(3)
C8X C4X C5X 109.2(3)
C8X C4X C3X 122.2(9)
C5X C4X C3X 109.3(3)
C6X C5X C4X 108.1(3)
C6X C5X C1X 132.0(12)
C4X C5X C1X 110.4(3)
C5X C6X C19X 117.5(12)
C5X C6X C7X 107.7(3)
C19X C6X C7X 118.5(14)
C8X C7X C22X 120.7(10)
C8X C7X C6X 106.3(3)
C22X C7X C6X 121.1(14)
C4X C8X C9X 118.4(8)
C4X C8X C7X 108.6(3)
C9X C8X C7X 119.7(11)
C10X C9X C24X 109.2(3)
C10X C9X C8X 120.1(4)
C24X C9X C8X 119.8(10)
C9X C10X C11X 121.6(8)
C9X C10X C26X 107.0(3)
C11X C10X C26X 121.4(14)
C12X C11X C10X 115.8(13)
C12X C11X C3X 117.7(10)
C10X C11X C3X 119.2(8)
C11X C12X C13X 119.7(12)
C11X C12X C28X 123.4(13)
C13X C12X C28X 108.8(3)
C30X C13X C12X 107.2(3)
C30X C13X C14X 120.3(11)
C12X C13X C14X 122.3(14)
C2X C14X C13X 115.5(10)
C2X C14X C15X 119.0(15)
C13X C14X C15X 118.2(12)
C32X C15X C16X 116.5(15)
C32X C15X C14X 119.0(11)
C16X C15X C14X 117.6(15)
C17X C16X C35X 108.0(2)
C17X C16X C15X 125.5(18)
C35X C16X C15X 118.6(17)
C16X C17X C18X 107.9(3)
C16X C17X C1X 118.2(16)
C18X C17X C1X 128.5(12)
C36X C18X C19X 122(3)
C36X C18X C17X 107.6(3)
C19X C18X C17X 120.2(14)
C20X C19X C6X 118.2(13)
C20X C19X C18X 114.4(18)
C6X C19X C18X 118.2(11)
C38X C20X C19X 123.3(18)
C38X C20X C21X 107.5(3)
C19X C20X C21X 122.0(13)
C22X C21X C40X 122.4(3)
C22X C21X C20X 119.2(15)
C40X C21X C20X 106.7(4)
C21X C22X C7X 117.5(11)
C21X C22X C23X 117.8(4)
C7X C22X C23X 118.4(9)
C42X C23X C24X 114.9(12)
C42X C23X C22X 118.9(4)
C24X C23X C22X 118.6(11)
C25X C24X C9X 107.3(3)
C25X C24X C23X 122.9(15)
C9X C24X C23X 121.8(10)
C24X C25X C44X 120.6(14)
C24X C25X C26X 108.1(3)
C44X C25X C26X 121.6(14)
C27X C26X C25X 121.4(14)
C27X C26X C10X 121.5(14)
C25X C26X C10X 107.9(3)
C26X C27X C28X 117.5(13)
C26X C27X C46X 117.8(13)
C28X C27X C46X 119.5(12)
C29X C28X C27X 121.9(12)
C29X C28X C12X 106.8(3)
C27X C28X C12X 119.0(14)
C48X C29X C28X 119.4(12)
C48X C29X C30X 119.9(10)
C28X C29X C30X 108.6(3)
C31X C30X C13X 121.9(11)
C31X C30X C29X 118.9(3)
C13X C30X C29X 108.1(4)
C30X C31X C50X 121.2(9)
C30X C31X C32X 118.1(12)
C50X C31X C32X 107.8(3)
C15X C32X C33X 121.3(16)
C15X C32X C31X 121.3(11)
C33X C32X C31X 107.6(3)
C34X C33X C51X 118.6(16)
C34X C33X C32X 123.1(18)
C51X C33X C32X 107.7(3)
C35X C34X C33X 112.9(14)
C35X C34X C54X 119(2)
C33X C34X C54X 124(2)
C36X C35X C34X 121(2)
C36X C35X C16X 108.7(3)
C34X C35X C16X 125.5(16)
C35X C36X C37X 123(2)
C35X C36X C18X 107.5(3)
C37X C36X C18X 121(3)
C38X C37X C36X 117.0(19)
C38X C37X C55X 120(2)
C36X C37X C55X 116(3)
C37X C38X C20X 121(2)
C37X C38X C39X 121(2)
C20X C38X C39X 108.3(3)
C57X C39X C40X 121(2)
C57X C39X C38X 120(2)
C40X C39X C38X 108.5(3)
C41X C40X C39X 121.4(17)
C41X C40X C21X 119.3(4)
C39X C40X C21X 108.5(3)
C40X C41X C59X 116.9(18)
C40X C41X C42X 119.1(4)
C59X C41X C42X 109.3(18)
C23X C42X C43X 121.8(14)
C23X C42X C41X 121.7(3)
C43X C42X C41X 106.1(16)
C44X C43X C60X 120.8(11)
C44X C43X C42X 121.0(15)
C60X C43X C42X 109.3(17)
C43X C44X C25X 116.4(13)
C43X C44X C45X 120.9(11)
C25X C44X C45X 118.9(13)
C62X C45X C44X 117.0(3)
C62X C45X C46X 119.3(11)
C44X C45X C46X 119.2(14)
C47X C46X C27X 116.8(11)
C47X C46X C45X 117.1(11)
C27X C46X C45X 120.5(14)
C46X C47X C64X 122.3(12)
C46X C47X C48X 121.7(12)
C64X C47X C48X 107.0(3)
C29X C48X C49X 120.5(9)
C29X C48X C47X 119.9(12)
C49X C48X C47X 108.6(3)
C50X C49X C48X 119.8(4)
C50X C49X C65X 119.0(14)
C48X C49X C65X 108.0(3)
C49X C50X C31X 119.0(9)
C49X C50X C51X 119.5(15)
C31X C50X C51X 108.0(3)
C52X C51X C33X 121(2)
C52X C51X C50X 120.8(14)
C33X C51X C50X 108.6(3)
C51X C52X C53X 118(4)
C51X C52X C66X 120.0(15)
C53X C52X C66X 107.9(3)
C54X C53X C52X 126(4)
C54X C53X C68X 121(2)
C52X C53X C68X 108.0(6)
C53X C54X C55X 118.3(5)
C53X C54X C34X 112(4)
C55X C54X C34X 118(2)
C56X C55X C37X 117.5(19)
C56X C55X C54X 118(2)
C37X C55X C54X 121(3)
C55X C56X C69X 121(2)
C55X C56X C57X 121(2)
C69X C56X C57X 107.1(4)
C39X C57X C56X 120(2)
C39X C57X C58X 117.6(16)
C56X C57X C58X 108.4(3)
C59X C58X C70X 118.2(11)
C59X C58X C57X 119.8(4)
C70X C58X C57X 107.1(4)
C58X C59X C41X 122.0(14)
C58X C59X C60X 121.6(11)
C41X C59X C60X 108(2)
C61X C60X C43X 118.8(3)
C61X C60X C59X 119.1(12)
C43X C60X C59X 106(2)
C60X C61X C71X 120.9(11)
C60X C61X C62X 120.9(11)
C71X C61X C62X 108.7(3)
C63X C62X C45X 120.5(12)
C63X C62X C61X 107.0(3)
C45X C62X C61X 121.0(11)
C64X C63X C62X 120.6(11)
C64X C63X C72X 119.9(14)
C62X C63X C72X 109.2(3)
C63X C64X C47X 119.6(12)
C63X C64X C65X 120.4(14)
C47X C64X C65X 108.4(3)
C66X C65X C64X 118.5(14)
C66X C65X C49X 121.1(14)
C64X C65X C49X 107.3(4)
C65X C66X C67X 121.3(14)
C65X C66X C52X 119.1(15)
C67X C66X C52X 107.5(4)
C72X C67X C66X 119.4(14)
C72X C67X C68X 119.0(4)
C66X C67X C68X 108.2(3)
C69X C68X C53X 120(2)
C69X C68X C67X 120.6(4)
C53X C68X C67X 107.1(4)
C68X C69X C56X 119.8(3)
C68X C69X C70X 120.5(3)
C56X C69X C70X 108.9(4)
C71X C70X C58X 121.4(11)
C71X C70X C69X 119.2(4)
C58X C70X C69X 107.7(3)
C70X C71X C72X 119.8(4)
C70X C71X C61X 118.1(12)
C72X C71X C61X 107.2(3)
C67X C72X C71X 120.3(3)
C67X C72X C63X 119.7(14)
C71X C72X C63X 107.6(4)
C6BX C1BX C2BX 116.9(2)
C6BX C1BX C1X 122.2(2)
C2BX C1BX C1X 120.8(3)
C3BX C2BX C1BX 122.5(3)
C3BX C2BX H2BX 118.7
C1BX C2BX H2BX 118.7
C4BX C3BX C2BX 118.5(3)
C4BX C3BX H3BX 120.7
C2BX C3BX H3BX 120.7
C3BX C4BX C5BX 121.1(3)
C3BX C4BX Cl2X 120.4(2)
C5BX C4BX Cl2X 118.4(3)
C6BX C5BX C4BX 119.4(3)
C6BX C5BX H5BX 120.3
C4BX C5BX H5BX 120.3
C5BX C6BX C1BX 121.5(3)
C5BX C6BX Cl1X 116.8(3)
C1BX C6BX Cl1X 121.6(2)
S1 C1S S2 179.3(3)

loop_
_geom_bond_atom_site_label_1
_geom_bond_atom_site_label_2
_geom_bond_distance
C1 C17 1.518(5)
C1 C1B 1.527(4)
C1 C5 1.531(5)
C1 C2 1.579(5)
C2 C14 1.424(5)
C2 C3 1.427(5)
C3 C11 1.439(4)
C3 C4 1.447(5)
C4 C8 1.422(5)
C4 C5 1.433(5)
C5 C6 1.431(4)
C6 C19 1.432(6)
C6 C7 1.487(4)
C7 C22 1.446(5)
C7 C8 1.446(6)
C8 C9 1.429(5)
C9 C10 1.411(6)
C9 C24 1.428(5)
C10 C11 1.435(5)
C10 C26 1.437(5)
C11 C12 1.387(6)
C12 C13 1.427(5)
C12 C28 1.449(4)
C13 C30 1.414(5)
C13 C14 1.433(4)
C14 C15 1.450(6)
C15 C32 1.403(5)
C15 C16 1.438(5)
C16 C17 1.396(5)
C16 C35 1.430(4)
C17 C18 1.441(3)
C18 C36 1.425(5)
C18 C19 1.435(5)
C19 C20 1.419(4)
C20 C38 1.414(6)
C20 C21 1.471(5)
C21 C22 1.411(6)
C21 C40 1.435(5)
C22 C23 1.475(5)
C23 C42 1.407(6)
C23 C24 1.432(6)
C24 C25 1.416(6)
C25 C44 1.418(5)
C25 C26 1.433(5)
C26 C27 1.399(6)
C27 C28 1.428(5)
C27 C46 1.459(5)
C28 C29 1.402(6)
C29 C48 1.382(5)
C29 C30 1.450(4)
C30 C31 1.378(6)
C31 C50 1.428(5)
C31 C32 1.459(5)
C32 C33 1.441(5)
C33 C34 1.413(5)
C33 C51 1.431(5)
C34 C35 1.412(5)
C34 C54 1.461(5)
C35 C36 1.406(4)
C36 C37 1.420(4)
C37 C38 1.407(5)
C37 C55 1.450(5)
C38 C39 1.434(4)
C39 C57 1.369(6)
C39 C40 1.415(7)
C40 C41 1.406(5)
C41 C59 1.415(6)
C41 C42 1.445(6)
C42 C43 1.444(5)
C43 C44 1.415(5)
C43 C60 1.441(6)
C44 C45 1.423(6)
C45 C62 1.420(5)
C45 C46 1.471(4)
C46 C47 1.408(6)
C47 C64 1.421(5)
C47 C48 1.459(4)
C48 C49 1.413(6)
C49 C50 1.406(4)
C49 C65 1.449(5)
C50 C51 1.442(6)
C51 C52 1.382(5)
C52 C53 1.436(6)
C52 C66 1.455(4)
C53 C54 1.412(5)
C53 C68 1.452(5)
C54 C55 1.450(5)
C55 C56 1.423(4)
C56 C69 1.428(5)
C56 C57 1.430(6)
C57 C58 1.461(4)
C58 C59 1.377(6)
C58 C70 1.429(6)
C59 C60 1.455(5)
C60 C61 1.360(5)
C61 C71 1.445(6)
C61 C62 1.447(4)
C62 C63 1.408(5)
C63 C64 1.390(4)
C63 C72 1.451(5)
C64 C65 1.449(5)
C65 C66 1.391(6)
C66 C67 1.443(5)
C67 C72 1.387(5)
C67 C68 1.457(5)
C68 C69 1.356(6)
C69 C70 1.446(5)
C70 C71 1.406(5)
C71 C72 1.431(5)
C1B C6B 1.395(5)
C1B C2B 1.401(4)
C2B C3B 1.388(4)
C2B H2B 0.9500
C3B C4B 1.373(5)
C3B H3B 0.9500
C4B C5B 1.390(4)
C4B Cl2 1.729(3)
C5B C6B 1.386(4)
C5B H5B 0.9500
C6B Cl1 1.736(4)
C1X C17X 1.518(5)
C1X C1BX 1.528(4)
C1X C5X 1.531(6)
C1X C2X 1.579(4)
C2X C14X 1.424(5)
C2X C3X 1.427(6)
C3X C11X 1.439(4)
C3X C4X 1.447(5)
C4X C8X 1.422(5)
C4X C5X 1.433(5)
C5X C6X 1.431(5)
C6X C19X 1.432(6)
C6X C7X 1.487(5)
C7X C8X 1.446(6)
C7X C22X 1.449(6)
C8X C9X 1.429(5)
C9X C10X 1.411(6)
C9X C24X 1.428(5)
C10X C11X 1.435(6)
C10X C26X 1.436(5)
C11X C12X 1.387(6)
C12X C13X 1.427(6)
C12X C28X 1.449(4)
C13X C30X 1.414(5)
C13X C14X 1.433(4)
C14X C15X 1.450(6)
C15X C32X 1.403(5)
C15X C16X 1.439(4)
C16X C17X 1.396(5)
C16X C35X 1.430(5)
C17X C18X 1.441(4)
C18X C36X 1.426(6)
C18X C19X 1.437(9)
C19X C20X 1.419(4)
C20X C38X 1.414(6)
C20X C21X 1.470(6)
C21X C22X 1.411(7)
C21X C40X 1.435(5)
C22X C23X 1.476(5)
C23X C42X 1.407(6)
C23X C24X 1.432(6)
C24X C25X 1.416(5)
C25X C44X 1.418(6)
C25X C26X 1.433(6)
C26X C27X 1.399(6)
C27X C28X 1.428(5)
C27X C46X 1.459(5)
C28X C29X 1.402(6)
C29X C48X 1.382(5)
C29X C30X 1.450(4)
C30X C31X 1.378(6)
C31X C50X 1.428(5)
C31X C32X 1.459(4)
C32X C33X 1.441(6)
C33X C34X 1.413(5)
C33X C51X 1.432(5)
C34X C35X 1.412(5)
C34X C54X 1.461(5)
C35X C36X 1.406(4)
C36X C37X 1.420(4)
C37X C38X 1.407(6)
C37X C55X 1.450(5)
C38X C39X 1.434(4)
C39X C57X 1.369(6)
C39X C40X 1.415(7)
C40X C41X 1.406(5)
C41X C59X 1.415(6)
C41X C42X 1.445(7)
C42X C43X 1.443(5)
C43X C44X 1.414(5)
C43X C60X 1.441(6)
C44X C45X 1.423(5)
C45X C62X 1.420(5)
C45X C46X 1.471(5)
C46X C47X 1.408(6)
C47X C64X 1.421(5)
C47X C48X 1.459(5)
C48X C49X 1.413(6)
C49X C50X 1.406(5)
C49X C65X 1.449(5)
C50X C51X 1.443(6)
C51X C52X 1.382(5)
C52X C53X 1.436(5)
C52X C66X 1.455(5)
C53X C54X 1.412(5)
C53X C68X 1.452(5)
C54X C55X 1.451(8)
C55X C56X 1.423(4)
C56X C69X 1.428(5)
C56X C57X 1.430(7)
C57X C58X 1.461(4)
C58X C59X 1.377(6)
C58X C70X 1.429(6)
C59X C60X 1.455(5)
C60X C61X 1.360(5)
C61X C71X 1.444(6)
C61X C62X 1.447(4)
C62X C63X 1.407(6)
C63X C64X 1.390(5)
C63X C72X 1.451(6)
C64X C65X 1.449(6)
C65X C66X 1.391(6)
C66X C67X 1.443(5)
C67X C72X 1.387(6)
C67X C68X 1.457(5)
C68X C69X 1.356(6)
C69X C70X 1.446(6)
C70X C71X 1.406(4)
C71X C72X 1.431(5)
C1BX C6BX 1.395(5)
C1BX C2BX 1.401(4)
C2BX C3BX 1.388(4)
C2BX H2BX 0.9500
C3BX C4BX 1.373(5)
C3BX H3BX 0.9500
C4BX C5BX 1.390(5)
C4BX Cl2X 1.729(3)
C5BX C6BX 1.386(4)
C5BX H5BX 0.9500
C6BX Cl1X 1.736(4)
S1 C1S 1.528(5)
S2 C1S 1.538(5)

loop_
_cod_changelog_entry_id
_cod_changelog_entry_author
_cod_changelog_entry_date
_cod_changelog_entry_text
1 'Vaitkus, Antanas' 2024-11-16T00:18:53+02:00
;
 Replaced the '\/Y' character sequence with the backslash character ('\')
 in the '_refine_ls_weighting_details' data value.
;
